data_7710091
loop_
_publ_author_name
'Mosallaei, Hamta'
'Hadadzadeh, Hassan'
'Foelske, Annette'
'Sauer, Markus'
'Amiri Rudbari, Hadi'
'Blacque, Olivier'

_publ_section_title
;
 [Ru(tmphen)<sub>3</sub>]<sub>2</sub>[Fe(CN)<sub>6</sub>] and
 [Ru(phen)<sub>3</sub>][Fe(CN)<sub>5</sub>(NO)] complexes and formation of
 a heterostructured RuO<sub>2</sub>-Fe<sub>2</sub>O<sub>3</sub>
 nanocomposite as an efficient alkaline HER and OER electrocatalyst.
;
_journal_issue 16
_journal_name_full 'Dalton transactions (Cambridge, England : 2003)'
_journal_page_first 6314
_journal_page_last 6331
_journal_paper_doi 10.1039/d2dt00398h
_journal_volume 51
_journal_year 2022
_chemical_formula_moiety '2(C36 H24 N6 Ru), 2(C5 Fe N6 O), 5(H2 O)'
_chemical_formula_sum 'C82 H58 Fe2 N24 O7 Ru2'
_chemical_formula_weight 1805.36
_space_group_crystal_system monoclinic
_space_group_IT_number 14
_space_group_name_Hall '-P 2yn'
_space_group_name_H-M_alt 'P 1 21/n 1'
_atom_sites_solution_hydrogens mixed
_atom_sites_solution_primary dual
_audit_creation_date 2021-04-23
_audit_creation_method
;
Olex2 1.3
(compiled 2020.11.12 svn.r5f609507 for OlexSys, GUI svn.r6272)
;
_audit_update_record
;
2021-09-09 deposited with the CCDC.	2022-03-25 downloaded from the CCDC.
;
_cell_angle_alpha 90
_cell_angle_beta 100.7720(10)
_cell_angle_gamma 90
_cell_formula_units_Z 2
_cell_length_a 9.99130(10)
_cell_length_b 19.6017(2)
_cell_length_c 19.5329(2)
_cell_measurement_reflns_used 24046
_cell_measurement_temperature 160(1)
_cell_measurement_theta_max 76.1770
_cell_measurement_theta_min 3.2020
_cell_volume 3758.04(7)
_computing_cell_refinement 'CrysAlisPro 1.171.40.68a (Rigaku OD, 2019)'
_computing_data_collection 'CrysAlisPro 1.171.40.68a (Rigaku OD, 2019)'
_computing_data_reduction 'CrysAlisPro 1.171.40.68a (Rigaku OD, 2019)'
_computing_molecular_graphics 'Olex2 1.3 (Dolomanov et al., 2009)'
_computing_publication_material 'Olex2 1.3 (Dolomanov et al., 2009)'
_computing_structure_refinement 'SHELXL (Sheldrick, 2015b)'
_computing_structure_solution 'SHELXT (Sheldrick, 2015a)'
_diffrn_ambient_environment N~2~
_diffrn_ambient_temperature 160(1)
_diffrn_detector 'CCD plate'
_diffrn_detector_area_resol_mean 10.3801
_diffrn_detector_type Atlas
_diffrn_measured_fraction_theta_full 1.000
_diffrn_measured_fraction_theta_max 1.000
_diffrn_measurement_details
;
List of Runs (angles in degrees, time in seconds):

  # Type    Start    End  Width  t~exp~   \w     \q     \k     \f   Frames
#--------------------------------------------------------------------------
  1  \w    -65.00  30.00   1.00    9.00    --  -42.49  37.00-120.00   95
  2  \w   -121.00  -6.00   1.00    9.00    --  -42.49 -19.00  60.00  115
  3  \w      6.00  82.00   1.00    9.00    --   42.49 -99.00 120.00   76
  4  \w     41.00 139.00   1.00   36.00    --  111.00 -61.00-180.00   98
  5  \w     36.00 109.00   1.00   36.00    --  111.00-111.00  90.00   73
  6  \w    103.00 178.00   1.00   36.00    --  111.00  77.00   0.00   75
  7  \w     87.00 178.00   1.00   36.00    --  111.00  45.00 -90.00   91
  8  \w     40.00 135.00   1.00   36.00    --  111.00 -45.00   0.00   95
  9  \w    103.00 178.00   1.00   36.00    --  111.00  77.00 -30.00   75
 10  \w     87.00 178.00   1.00   36.00    --  111.00  30.00 120.00   91
 11  \w     37.00 142.00   1.00   36.00    --  111.00 -77.00  30.00  105
 12  \w     66.00 178.00   1.00   36.00    --  111.00  15.00  60.00  112
 13  \w    103.00 178.00   1.00   36.00    --  111.00  77.00 -60.00   75
 14  \w     36.00 109.00   1.00   36.00    --  111.00-111.00 150.00   73
 15  \w   -113.00 -16.00   1.00    9.00    --  -42.49 -57.00-150.00   97
 16  \w    -87.00  -6.00   1.00    9.00    --  -42.49 125.00 -30.00   81
 17  \w   -113.00 -16.00   1.00    9.00    --  -42.49 -57.00  30.00   97
 18  \w   -113.00 -16.00   1.00    9.00    --  -42.49 -57.00 -60.00   97
 19  \w     87.00 178.00   1.00   36.00    --  111.00  30.00-180.00   91
;
_diffrn_measurement_device 'four-circle diffractometer'
_diffrn_measurement_device_type 'SuperNova, Dual, Cu at home/near, Atlas'
_diffrn_measurement_method '\w scans'
_diffrn_orient_matrix_type 'CrysAlisPro convention (1999,Acta A55,543-557)'
_diffrn_orient_matrix_UB_11 0.0409167000
_diffrn_orient_matrix_UB_12 0.0253104000
_diffrn_orient_matrix_UB_13 0.0757287000
_diffrn_orient_matrix_UB_21 0.1406371000
_diffrn_orient_matrix_UB_22 0.0213269000
_diffrn_orient_matrix_UB_23 -0.0143513000
_diffrn_orient_matrix_UB_31 -0.0564637000
_diffrn_orient_matrix_UB_32 0.0712442000
_diffrn_orient_matrix_UB_33 -0.0225567000
_diffrn_radiation_monochromator mirror
_diffrn_radiation_probe x-ray
_diffrn_radiation_type 'Cu K\a'
_diffrn_radiation_wavelength 1.54184
_diffrn_reflns_av_R_equivalents 0.0223
_diffrn_reflns_av_unetI/netI 0.0158
_diffrn_reflns_Laue_measured_fraction_full 1.000
_diffrn_reflns_Laue_measured_fraction_max 1.000
_diffrn_reflns_limit_h_max 12
_diffrn_reflns_limit_h_min -12
_diffrn_reflns_limit_k_max 24
_diffrn_reflns_limit_k_min -20
_diffrn_reflns_limit_l_max 24
_diffrn_reflns_limit_l_min -24
_diffrn_reflns_number 38937
_diffrn_reflns_point_group_measured_fraction_full 1.000
_diffrn_reflns_point_group_measured_fraction_max 1.000
_diffrn_reflns_theta_full 67.684
_diffrn_reflns_theta_max 74.492
_diffrn_reflns_theta_min 3.223
_diffrn_source 'micro-focus sealed X-ray tube'
_diffrn_source_type 'SuperNova (Cu) X-ray Source'
_exptl_absorpt_coefficient_mu 6.849
_exptl_absorpt_correction_T_max 0.810
_exptl_absorpt_correction_T_min 0.540
_exptl_absorpt_correction_type analytical
_exptl_absorpt_process_details
;
CrysAlisPro 1.171.40.68a (Rigaku Oxford Diffraction, 2019)
Analytical numeric absorption correction using a multifaceted crystal
model based on expressions derived by R.C. Clark & J.S. Reid.
(Clark, R. C. & Reid, J. S. (1995). Acta Cryst. A51, 887-897)
Empirical absorption correction using spherical harmonics,
 implemented in SCALE3 ABSPACK scaling algorithm.
;
_exptl_crystal_colour orange
_exptl_crystal_density_diffrn 1.595
_exptl_crystal_description plate
_exptl_crystal_F_000 1828
_exptl_crystal_size_max 0.12
_exptl_crystal_size_mid 0.06
_exptl_crystal_size_min 0.03
_refine_diff_density_max 0.525
_refine_diff_density_min -0.594
_refine_diff_density_rms 0.054
_refine_ls_extinction_method none
_refine_ls_goodness_of_fit_ref 1.042
_refine_ls_hydrogen_treatment mixed
_refine_ls_matrix_type full
_refine_ls_number_parameters 576
_refine_ls_number_reflns 7691
_refine_ls_number_restraints 15
_refine_ls_restrained_S_all 1.048
_refine_ls_R_factor_all 0.0247
_refine_ls_R_factor_gt 0.0227
_refine_ls_shift/su_max 0.002
_refine_ls_shift/su_mean 0.000
_refine_ls_structure_factor_coef Fsqd
_refine_ls_weighting_details 'w=1/[\s^2^(Fo^2^)+(0.0317P)^2^+2.1601P] where P=(Fo^2^+2Fc^2^)/3'
_refine_ls_weighting_scheme calc
_refine_ls_wR_factor_gt 0.0590
_refine_ls_wR_factor_ref 0.0603
_reflns_Friedel_coverage 0.000
_reflns_number_gt 7219
_reflns_number_total 7691
_reflns_threshold_expression 'I > 2\s(I)'
_cod_data_source_file d2dt00398h2.cif
_cod_data_source_block hadi2104
_cod_database_code 7710091
_shelx_shelxl_version_number 2018/3
_shelx_space_group_comment
;
The symmetry employed for this shelxl refinement is uniquely defined
by the following loop, which should always be used as a source of
symmetry information in preference to the above space-group names.
They are only intended as comments.
;
_shelx_estimated_absorpt_t_max 0.821
_shelx_estimated_absorpt_t_min 0.494
_olex2_refinement_description
;
1. Fixed Uiso
 At 1.2 times of:
  All C(H) groups
 At 1.5 times of:
  All O(H,H,H,H) groups
2. Restrained distances
 O4A-H4AA_$2
 0.82 with sigma of 0.01
 O4A-H4AB
 0.82 with sigma of 0.01
 H4AA-H4AB
 1.32 with sigma of 0.01
 N12B-N12A
 0.5 with sigma of 0.01
3. Uiso/Uaniso restraints and constraints
O4A \\sim O4B: within 3A with sigma of 0.005 and sigma for terminal atoms of
0.01 within 3A
N12A \\sim N12B: within 3A with sigma of 0.005 and sigma for terminal atoms of
0.01 within 3A
4. Others
 Sof(N12B)=Sof(O1B)=1-FVAR(1)
 Sof(N12A)=Sof(O1A)=FVAR(1)
 Fixed Sof: O4A(0.25) O4B(0.25) H4AA(0.25) H4AB(0.25) H4BA(0.25) H4BB(0.25)
5.a Free rotating group:
 O4B(H4AA,H4AB,H4BA,H4BB)
5.b Aromatic/amide H refined with riding coordinates:
 C1(H1), C2(H2), C3(H3), C8(H8), C9(H9), C10(H10), C11(H11), C12(H12),
 C13(H13), C14(H14), C15(H15), C20(H20), C21(H21), C22(H22), C23(H23), C24(H24),
  C25(H25), C26(H26), C27(H27), C32(H32), C33(H33), C34(H34), C35(H35), C36(H36)
;

loop_
_space_group_symop_operation_xyz
'x, y, z'
'-x+1/2, y+1/2, -z+1/2'
'-x, -y, -z'
'x-1/2, -y-1/2, z-1/2'

loop_
_atom_site_label
_atom_site_type_symbol
_atom_site_fract_x
_atom_site_fract_y
_atom_site_fract_z
_atom_site_U_iso_or_equiv
_atom_site_adp_type
_atom_site_occupancy
_atom_site_site_symmetry_order
_atom_site_calc_flag
_atom_site_refinement_flags_posn
_atom_site_refinement_flags_adp
_atom_site_refinement_flags_occupancy
_atom_site_disorder_assembly
_atom_site_disorder_group
C1 C 0.76598(17) 0.34415(10) 0.59136(9) 0.0245(3) Uani 1 1 d . . . . .
H1 H 0.818779 0.303901 0.590899 0.029 Uiso 1 1 calc R U . . .
C2 C 0.83282(19) 0.40596(10) 0.60913(10) 0.0300(4) Uani 1 1 d . . . . .
H2 H 0.929549 0.407467 0.619191 0.036 Uiso 1 1 calc R U . . .
C3 C 0.75915(19) 0.46446(10) 0.61209(9) 0.0285(4) Uani 1 1 d . . . . .
H3 H 0.804251 0.506274 0.625957 0.034 Uiso 1 1 calc R U . . .
C4 C 0.61618(18) 0.46210(9) 0.59441(8) 0.0229(3) Uani 1 1 d . . . . .
C5 C 0.55673(17) 0.39853(9) 0.57530(8) 0.0199(3) Uani 1 1 d . . . . .
C6 C 0.41297(17) 0.39339(9) 0.55069(8) 0.0202(3) Uani 1 1 d . . . . .
C7 C 0.32998(18) 0.45105(9) 0.54925(9) 0.0228(3) Uani 1 1 d . . . . .
C8 C 0.18962(18) 0.44285(10) 0.52226(9) 0.0270(4) Uani 1 1 d . . . . .
H8 H 0.128954 0.480299 0.521396 0.032 Uiso 1 1 calc R U . . .
C9 C 0.14165(18) 0.38035(10) 0.49732(10) 0.0277(4) Uani 1 1 d . . . . .
H9 H 0.047759 0.374433 0.478141 0.033 Uiso 1 1 calc R U . . .
C10 C 0.23187(17) 0.32528(9) 0.50028(9) 0.0235(3) Uani 1 1 d . . . . .
H10 H 0.197283 0.282282 0.482786 0.028 Uiso 1 1 calc R U . . .
C11 C 0.5289(2) 0.52044(9) 0.59240(9) 0.0262(4) Uani 1 1 d . . . . .
H11 H 0.567689 0.563791 0.605729 0.031 Uiso 1 1 calc R U . . .
C12 C 0.39202(19) 0.51491(9) 0.57186(9) 0.0263(4) Uani 1 1 d . . . . .
H12 H 0.336401 0.554130 0.572494 0.032 Uiso 1 1 calc R U . . .
C13 C 0.40731(19) 0.27326(10) 0.68155(10) 0.0274(4) Uani 1 1 d . . . . .
H13 H 0.343261 0.305035 0.657745 0.033 Uiso 1 1 calc R U . . .
C14 C 0.4109(2) 0.26202(10) 0.75298(10) 0.0320(4) Uani 1 1 d . . . . .
H14 H 0.350485 0.286213 0.776448 0.038 Uiso 1 1 calc R U . . .
C15 C 0.5012(2) 0.21627(10) 0.78866(10) 0.0307(4) Uani 1 1 d . . . . .
H15 H 0.503543 0.207861 0.836764 0.037 Uiso 1 1 calc R U . . .
C16 C 0.59092(19) 0.18182(9) 0.75266(9) 0.0263(4) Uani 1 1 d . . . . .
C17 C 0.58217(17) 0.19628(9) 0.68166(9) 0.0220(3) Uani 1 1 d . . . . .
C18 C 0.67127(17) 0.16373(8) 0.64283(9) 0.0208(3) Uani 1 1 d . . . . .
C19 C 0.76658(18) 0.11544(9) 0.67493(9) 0.0248(3) Uani 1 1 d . . . . .
C20 C 0.84835(18) 0.08295(9) 0.63340(10) 0.0280(4) Uani 1 1 d . . . . .
H20 H 0.914351 0.050079 0.653035 0.034 Uiso 1 1 calc R U . . .
C21 C 0.83121(19) 0.09949(10) 0.56423(10) 0.0287(4) Uani 1 1 d . . . . .
H21 H 0.883960 0.077148 0.535209 0.034 Uiso 1 1 calc R U . . .
C22 C 0.73586(18) 0.14939(9) 0.53608(9) 0.0244(3) Uani 1 1 d . . . . .
H22 H 0.726570 0.160540 0.488091 0.029 Uiso 1 1 calc R U . . .
C23 C 0.6910(2) 0.13355(10) 0.78473(10) 0.0323(4) Uani 1 1 d . . . . .
H23 H 0.698881 0.123736 0.832952 0.039 Uiso 1 1 calc R U . . .
C24 C 0.7746(2) 0.10157(10) 0.74776(10) 0.0317(4) Uani 1 1 d . . . . .
H24 H 0.839501 0.069527 0.770371 0.038 Uiso 1 1 calc R U . . .
C25 C 0.2930(2) 0.14218(10) 0.52392(12) 0.0341(4) Uani 1 1 d . . . . .
H25 H 0.303113 0.140783 0.573236 0.041 Uiso 1 1 calc R U . . .
C26 C 0.1927(2) 0.10134(12) 0.48335(15) 0.0468(6) Uani 1 1 d . . . . .
H26 H 0.136060 0.073186 0.505421 0.056 Uiso 1 1 calc R U . . .
C27 C 0.1764(2) 0.10193(12) 0.41245(14) 0.0459(6) Uani 1 1 d . . . . .
H27 H 0.107512 0.074962 0.385014 0.055 Uiso 1 1 calc R U . . .
C28 C 0.2624(2) 0.14275(11) 0.38037(12) 0.0365(5) Uani 1 1 d . . . . .
C29 C 0.35979(18) 0.18259(9) 0.42419(10) 0.0263(4) Uani 1 1 d . . . . .
C30 C 0.44945(18) 0.22537(9) 0.39494(9) 0.0245(3) Uani 1 1 d . . . . .
C31 C 0.4443(2) 0.22740(11) 0.32267(10) 0.0330(4) Uani 1 1 d . . . . .
C32 C 0.5380(2) 0.26981(11) 0.29732(10) 0.0375(5) Uani 1 1 d . . . . .
H32 H 0.536160 0.273527 0.248667 0.045 Uiso 1 1 calc R U . . .
C33 C 0.6315(2) 0.30550(10) 0.34370(10) 0.0341(4) Uani 1 1 d . . . . .
H33 H 0.696807 0.333414 0.327543 0.041 Uiso 1 1 calc R U . . .
C34 C 0.63059(19) 0.30078(9) 0.41526(9) 0.0258(4) Uani 1 1 d . . . . .
H34 H 0.696976 0.325578 0.446774 0.031 Uiso 1 1 calc R U . . .
C35 C 0.2565(2) 0.14667(13) 0.30624(12) 0.0453(6) Uani 1 1 d . . . . .
H35 H 0.190129 0.120779 0.275843 0.054 Uiso 1 1 calc R U . . .
C36 C 0.3438(2) 0.18655(13) 0.27932(11) 0.0435(5) Uani 1 1 d . . . . .
H36 H 0.338464 0.187539 0.230262 0.052 Uiso 1 1 calc R U . . .
C37 C 0.22406(19) 0.06739(10) 0.68952(10) 0.0307(4) Uani 1 1 d . . . . .
C38 C 0.35599(19) 0.03170(10) 0.81807(10) 0.0276(4) Uani 1 1 d . . . . .
C39 C 0.11938(18) -0.02963(9) 0.75400(9) 0.0248(3) Uani 1 1 d . . . . .
C40 C 0.34237(18) -0.10204(10) 0.78153(10) 0.0286(4) Uani 1 1 d . . . . .
C41 C 0.2170(2) -0.07033(11) 0.64951(10) 0.0339(4) Uani 1 1 d . . . . .
Fe1 Fe 0.29887(3) -0.01779(2) 0.73090(2) 0.02332(7) Uani 1 1 d . . . . .
N1 N 0.63020(14) 0.33960(7) 0.57495(7) 0.0197(3) Uani 1 1 d . . . . .
N2 N 0.36478(14) 0.33092(7) 0.52678(7) 0.0195(3) Uani 1 1 d . . . . .
N3 N 0.48981(15) 0.24130(7) 0.64584(8) 0.0216(3) Uani 1 1 d . . . . .
N4 N 0.65780(14) 0.18174(7) 0.57411(7) 0.0201(3) Uani 1 1 d . . . . .
N5 N 0.37445(15) 0.18283(7) 0.49532(8) 0.0245(3) Uani 1 1 d . . . . .
N6 N 0.54043(15) 0.26291(7) 0.44102(7) 0.0207(3) Uani 1 1 d . . . . .
N7 N 0.1786(2) 0.11791(10) 0.66719(10) 0.0433(4) Uani 1 1 d . . . . .
N8 N 0.39451(19) 0.06118(10) 0.86860(9) 0.0402(4) Uani 1 1 d . . . . .
N9 N 0.01008(17) -0.03827(9) 0.76285(9) 0.0335(4) Uani 1 1 d . . . . .
N10 N 0.37059(17) -0.15114(9) 0.81266(10) 0.0372(4) Uani 1 1 d . . . . .
N11 N 0.1669(2) -0.10345(13) 0.60329(11) 0.0538(6) Uani 1 1 d . . . . .
N12A N 0.458(3) -0.0141(15) 0.7167(14) 0.032(3) Uani 0.43(5) 1 d . U P A 1
N12B N 0.443(2) -0.0087(12) 0.7003(12) 0.032(2) Uani 0.57(5) 1 d . U P A 2
O1A O 0.5664(13) -0.0121(8) 0.7082(18) 0.062(4) Uani 0.43(5) 1 d . . P A 1
O1B O 0.5418(19) -0.0061(6) 0.6782(13) 0.068(3) Uani 0.57(5) 1 d . . P A 2
O2 O 0.03143(18) 0.23496(9) 0.60047(9) 0.0413(4) Uani 1 1 d . . . . .
H2A H 0.074(3) 0.2024(15) 0.6185(14) 0.045(8) Uiso 1 1 d . . . . .
H2B H 0.068(3) 0.2655(14) 0.6221(14) 0.038(7) Uiso 1 1 d . . . . .
O3 O 0.95230(19) 0.24048(10) 0.45303(10) 0.0455(4) Uani 1 1 d . . . . .
H3A H 0.976(3) 0.2369(13) 0.4946(16) 0.040(7) Uiso 1 1 d . . . . .
H3B H 0.923(3) 0.2054(16) 0.4367(15) 0.050(8) Uiso 1 1 d . . . . .
O4A O 0.500000 0.000000 0.500000 0.104(2) Uani 0.5 2 d DS U P B 1
O4B O 0.5296(12) 0.0162(6) 0.4423(6) 0.094(3) Uani 0.25 1 d G U P C 2
H4AA H 0.522206 -0.028760 0.530106 0.141 Uiso 0.25 1 d DG U P C 1
H4AB H 0.508919 -0.011281 0.460843 0.141 Uiso 0.25 1 d DG U P C 1
H4BA H 0.612048 0.003364 0.453660 0.141 Uiso 0.25 1 d G U P C 2
H4BB H 0.486799 -0.019410 0.425789 0.141 Uiso 0.25 1 d G U P C 2
Ru1 Ru 0.51097(2) 0.25537(2) 0.54285(2) 0.01761(4) Uani 1 1 d . . . . .

loop_
_atom_site_aniso_label
_atom_site_aniso_U_11
_atom_site_aniso_U_22
_atom_site_aniso_U_33
_atom_site_aniso_U_23
_atom_site_aniso_U_13
_atom_site_aniso_U_12
C1 0.0198(8) 0.0286(9) 0.0227(8) 0.0008(7) -0.0020(6) 0.0019(7)
C2 0.0217(8) 0.0358(10) 0.0289(9) 0.0013(8) -0.0047(7) -0.0020(7)
C3 0.0301(9) 0.0281(9) 0.0240(8) -0.0016(7) -0.0036(7) -0.0066(7)
C4 0.0272(9) 0.0234(8) 0.0165(7) 0.0003(6) 0.0003(6) -0.0011(7)
C5 0.0226(8) 0.0214(8) 0.0147(7) 0.0019(6) 0.0015(6) 0.0009(6)
C6 0.0216(8) 0.0214(8) 0.0175(7) 0.0027(6) 0.0029(6) 0.0009(6)
C7 0.0258(8) 0.0219(8) 0.0206(8) 0.0033(6) 0.0044(6) 0.0041(7)
C8 0.0247(9) 0.0266(9) 0.0295(9) 0.0057(7) 0.0042(7) 0.0083(7)
C9 0.0191(8) 0.0317(10) 0.0308(9) 0.0050(7) 0.0008(7) 0.0028(7)
C10 0.0202(8) 0.0237(8) 0.0253(8) 0.0022(7) 0.0004(6) -0.0002(7)
C11 0.0358(10) 0.0205(8) 0.0210(8) -0.0019(6) 0.0018(7) -0.0014(7)
C12 0.0345(10) 0.0212(8) 0.0236(8) 0.0011(7) 0.0062(7) 0.0054(7)
C13 0.0278(9) 0.0293(9) 0.0265(9) 0.0049(7) 0.0085(7) 0.0080(7)
C14 0.0357(10) 0.0342(10) 0.0285(9) 0.0024(8) 0.0126(8) 0.0073(8)
C15 0.0389(10) 0.0320(10) 0.0222(8) 0.0030(7) 0.0086(7) 0.0033(8)
C16 0.0310(9) 0.0237(9) 0.0239(8) 0.0024(7) 0.0042(7) 0.0022(7)
C17 0.0224(8) 0.0189(8) 0.0239(8) 0.0019(6) 0.0020(6) 0.0007(6)
C18 0.0212(8) 0.0178(8) 0.0223(8) 0.0018(6) 0.0015(6) -0.0004(6)
C19 0.0245(8) 0.0199(8) 0.0285(9) 0.0015(7) 0.0006(7) 0.0014(7)
C20 0.0229(8) 0.0214(8) 0.0382(10) 0.0030(7) 0.0017(7) 0.0052(7)
C21 0.0264(9) 0.0254(9) 0.0358(10) 0.0000(8) 0.0099(7) 0.0052(7)
C22 0.0237(8) 0.0237(8) 0.0271(8) 0.0010(7) 0.0079(7) 0.0029(7)
C23 0.0419(11) 0.0301(10) 0.0230(9) 0.0063(7) 0.0012(8) 0.0063(8)
C24 0.0350(10) 0.0277(10) 0.0291(9) 0.0057(8) -0.0029(8) 0.0083(8)
C25 0.0300(10) 0.0247(9) 0.0503(12) -0.0002(8) 0.0143(9) -0.0028(8)
C26 0.0328(11) 0.0327(11) 0.0790(18) -0.0076(11) 0.0210(11) -0.0098(9)
C27 0.0282(10) 0.0369(12) 0.0712(16) -0.0217(11) 0.0052(10) -0.0068(9)
C28 0.0261(9) 0.0302(10) 0.0502(12) -0.0138(9) -0.0004(8) 0.0024(8)
C29 0.0225(8) 0.0214(8) 0.0329(9) -0.0056(7) -0.0001(7) 0.0033(7)
C30 0.0251(8) 0.0211(8) 0.0254(8) -0.0027(7) -0.0003(7) 0.0052(7)
C31 0.0384(11) 0.0323(10) 0.0260(9) -0.0050(8) 0.0003(8) 0.0080(8)
C32 0.0533(13) 0.0381(11) 0.0218(9) 0.0017(8) 0.0095(8) 0.0098(10)
C33 0.0455(11) 0.0297(10) 0.0302(10) 0.0042(8) 0.0148(8) 0.0038(9)
C34 0.0298(9) 0.0221(8) 0.0262(9) 0.0010(7) 0.0073(7) 0.0013(7)
C35 0.0376(12) 0.0457(13) 0.0452(12) -0.0236(10) -0.0113(9) 0.0039(10)
C36 0.0478(13) 0.0478(13) 0.0299(10) -0.0134(9) -0.0059(9) 0.0067(10)
C37 0.0289(9) 0.0334(10) 0.0290(9) 0.0068(8) 0.0036(7) -0.0019(8)
C38 0.0254(9) 0.0241(9) 0.0312(9) 0.0031(7) 0.0000(7) -0.0040(7)
C39 0.0263(9) 0.0254(9) 0.0213(8) -0.0013(7) 0.0007(6) 0.0008(7)
C40 0.0195(8) 0.0250(9) 0.0384(10) -0.0022(8) -0.0024(7) -0.0032(7)
C41 0.0278(9) 0.0441(12) 0.0309(10) -0.0065(9) 0.0087(8) -0.0039(8)
Fe1 0.02075(13) 0.02231(14) 0.02587(14) -0.00026(11) 0.00170(10) -0.00160(10)
N1 0.0202(7) 0.0215(7) 0.0162(6) 0.0013(5) 0.0003(5) 0.0010(5)
N2 0.0187(6) 0.0199(7) 0.0190(6) 0.0024(5) 0.0012(5) 0.0015(5)
N3 0.0222(7) 0.0212(7) 0.0214(7) 0.0036(5) 0.0044(5) 0.0024(5)
N4 0.0191(6) 0.0175(6) 0.0230(7) 0.0017(5) 0.0023(5) 0.0018(5)
N5 0.0209(7) 0.0190(7) 0.0332(8) -0.0015(6) 0.0040(6) -0.0001(6)
N6 0.0243(7) 0.0188(7) 0.0183(6) 0.0006(5) 0.0018(5) 0.0037(5)
N7 0.0427(10) 0.0393(10) 0.0473(11) 0.0165(9) 0.0065(8) 0.0025(8)
N8 0.0426(10) 0.0396(10) 0.0349(9) -0.0038(8) -0.0016(8) -0.0133(8)
N9 0.0285(8) 0.0411(10) 0.0308(8) -0.0058(7) 0.0054(7) -0.0030(7)
N10 0.0271(8) 0.0272(9) 0.0534(11) 0.0054(8) -0.0030(7) -0.0030(7)
N11 0.0429(11) 0.0778(16) 0.0433(11) -0.0283(11) 0.0145(9) -0.0150(11)
N12A 0.025(5) 0.028(4) 0.042(8) 0.001(6) 0.002(5) 0.001(3)
N12B 0.026(5) 0.030(4) 0.040(6) 0.002(4) 0.003(4) -0.003(3)
O1A 0.028(4) 0.060(4) 0.102(11) -0.015(6) 0.026(5) -0.010(3)
O1B 0.042(5) 0.076(3) 0.098(8) -0.005(5) 0.041(5) -0.011(3)
O2 0.0499(9) 0.0248(7) 0.0420(9) -0.0033(7) -0.0097(7) 0.0020(7)
O3 0.0513(10) 0.0437(10) 0.0385(10) 0.0040(8) 0.0009(7) -0.0144(8)
O4A 0.070(4) 0.099(5) 0.147(7) 0.008(5) 0.032(4) 0.031(4)
O4B 0.077(5) 0.107(6) 0.104(7) 0.012(5) 0.031(5) 0.034(4)
Ru1 0.01712(7) 0.01700(7) 0.01812(7) 0.00158(4) 0.00176(5) 0.00161(4)

loop_
_atom_type_symbol
_atom_type_description
_atom_type_scat_dispersion_real
_atom_type_scat_dispersion_imag
_atom_type_scat_source
C C 0.0181 0.0091 'International Tables Vol C Tables 4.2.6.8 and 6.1.1.4'
H H 0.0000 0.0000 'International Tables Vol C Tables 4.2.6.8 and 6.1.1.4'
Fe Fe -1.1336 3.1974 'International Tables Vol C Tables 4.2.6.8 and 6.1.1.4'
N N 0.0311 0.0180 'International Tables Vol C Tables 4.2.6.8 and 6.1.1.4'
O O 0.0492 0.0322 'International Tables Vol C Tables 4.2.6.8 and 6.1.1.4'
Ru Ru 0.0552 3.2960 'International Tables Vol C Tables 4.2.6.8 and 6.1.1.4'

loop_
_exptl_crystal_face_index_h
_exptl_crystal_face_index_k
_exptl_crystal_face_index_l
_exptl_crystal_face_perp_dist
0 1 1 0.0248
3 5 1 0.0323
1 -5 4 0.0790
-3 -5 -1 0.0323
0 5 -4 0.0375
-2 4 -5 0.0452
0 -5 2 0.0732
3 -2 -5 0.0176
-3 2 5 0.0176
0 -1 -1 0.0248

loop_
_geom_angle_atom_site_label_1
_geom_angle_atom_site_label_2
_geom_angle_atom_site_label_3
_geom_angle
_geom_angle_site_symmetry_1
_geom_angle_site_symmetry_3
_geom_angle_publ_flag
C2 C1 H1 118.9 . . ?
N1 C1 H1 118.9 . . ?
N1 C1 C2 122.29(17) . . ?
C1 C2 H2 120.0 . . ?
C3 C2 C1 120.09(17) . . ?
C3 C2 H2 120.0 . . ?
C2 C3 H3 120.3 . . ?
C2 C3 C4 119.43(17) . . ?
C4 C3 H3 120.3 . . ?
C3 C4 C11 124.42(17) . . ?
C5 C4 C3 117.09(16) . . ?
C5 C4 C11 118.45(16) . . ?
C4 C5 C6 120.09(15) . . ?
N1 C5 C4 123.42(15) . . ?
N1 C5 C6 116.40(15) . . ?
C7 C6 C5 120.27(16) . . ?
N2 C6 C5 116.47(15) . . ?
N2 C6 C7 123.22(15) . . ?
C6 C7 C8 117.33(16) . . ?
C6 C7 C12 118.69(16) . . ?
C8 C7 C12 123.92(16) . . ?
C7 C8 H8 120.3 . . ?
C9 C8 C7 119.40(16) . . ?
C9 C8 H8 120.3 . . ?
C8 C9 H9 120.2 . . ?
C8 C9 C10 119.63(16) . . ?
C10 C9 H9 120.2 . . ?
C9 C10 H10 118.7 . . ?
N2 C10 C9 122.51(17) . . ?
N2 C10 H10 118.7 . . ?
C4 C11 H11 119.4 . . ?
C12 C11 C4 121.27(17) . . ?
C12 C11 H11 119.4 . . ?
C7 C12 H12 119.4 . . ?
C11 C12 C7 121.11(16) . . ?
C11 C12 H12 119.4 . . ?
C14 C13 H13 118.6 . . ?
N3 C13 H13 118.6 . . ?
N3 C13 C14 122.86(17) . . ?
C13 C14 H14 120.0 . . ?
C15 C14 C13 120.02(18) . . ?
C15 C14 H14 120.0 . . ?
C14 C15 H15 120.6 . . ?
C14 C15 C16 118.71(17) . . ?
C16 C15 H15 120.6 . . ?
C15 C16 C23 123.68(17) . . ?
C17 C16 C15 117.93(16) . . ?
C17 C16 C23 118.38(17) . . ?
C16 C17 C18 120.45(16) . . ?
N3 C17 C16 123.13(16) . . ?
N3 C17 C18 116.43(15) . . ?
C19 C18 C17 120.22(16) . . ?
N4 C18 C17 116.73(15) . . ?
N4 C18 C19 123.05(16) . . ?
C18 C19 C20 117.77(16) . . ?
C18 C19 C24 118.55(17) . . ?
C20 C19 C24 123.68(16) . . ?
C19 C20 H20 120.6 . . ?
C21 C20 C19 118.88(16) . . ?
C21 C20 H20 120.6 . . ?
C20 C21 H21 119.9 . . ?
C20 C21 C22 120.14(17) . . ?
C22 C21 H21 119.9 . . ?
C21 C22 H22 118.7 . . ?
N4 C22 C21 122.53(16) . . ?
N4 C22 H22 118.7 . . ?
C16 C23 H23 119.3 . . ?
C24 C23 C16 121.44(17) . . ?
C24 C23 H23 119.3 . . ?
C19 C24 H24 119.5 . . ?
C23 C24 C19 120.94(17) . . ?
C23 C24 H24 119.5 . . ?
C26 C25 H25 119.0 . . ?
N5 C25 H25 119.0 . . ?
N5 C25 C26 122.0(2) . . ?
C25 C26 H26 119.8 . . ?
C27 C26 C25 120.3(2) . . ?
C27 C26 H26 119.8 . . ?
C26 C27 H27 120.3 . . ?
C26 C27 C28 119.4(2) . . ?
C28 C27 H27 120.3 . . ?
C27 C28 C29 117.2(2) . . ?
C27 C28 C35 124.4(2) . . ?
C29 C28 C35 118.4(2) . . ?
C28 C29 C30 119.94(18) . . ?
N5 C29 C28 123.35(18) . . ?
N5 C29 C30 116.70(16) . . ?
C31 C30 C29 120.87(17) . . ?
N6 C30 C29 116.34(16) . . ?
N6 C30 C31 122.78(18) . . ?
C30 C31 C32 117.92(18) . . ?
C30 C31 C36 118.0(2) . . ?
C32 C31 C36 124.11(19) . . ?
C31 C32 H32 120.5 . . ?
C33 C32 C31 119.07(18) . . ?
C33 C32 H32 120.5 . . ?
C32 C33 H33 120.1 . . ?
C32 C33 C34 119.76(19) . . ?
C34 C33 H33 120.1 . . ?
C33 C34 H34 118.6 . . ?
N6 C34 C33 122.83(18) . . ?
N6 C34 H34 118.6 . . ?
C28 C35 H35 119.5 . . ?
C36 C35 C28 120.99(19) . . ?
C36 C35 H35 119.5 . . ?
C31 C36 H36 119.1 . . ?
C35 C36 C31 121.8(2) . . ?
C35 C36 H36 119.1 . . ?
N7 C37 Fe1 177.73(19) . . ?
N8 C38 Fe1 177.29(18) . . ?
N9 C39 Fe1 175.07(16) . . ?
N10 C40 Fe1 178.32(18) . . ?
N11 C41 Fe1 177.0(2) . . ?
C37 Fe1 C38 87.87(8) . . ?
C37 Fe1 C39 84.22(8) . . ?
C39 Fe1 C38 89.36(8) . . ?
C40 Fe1 C37 168.46(8) . . ?
C40 Fe1 C38 88.69(8) . . ?
C40 Fe1 C39 84.73(8) . . ?
C40 Fe1 C41 89.18(9) . . ?
C41 Fe1 C37 92.57(9) . . ?
C41 Fe1 C38 171.27(8) . . ?
C41 Fe1 C39 82.01(8) . . ?
N12A Fe1 C37 101.5(10) . . ?
N12A Fe1 C38 89.5(10) . . ?
N12A Fe1 C39 174.2(9) . . ?
N12A Fe1 C40 89.5(9) . . ?
N12A Fe1 C41 98.9(10) . . ?
N12B Fe1 C37 92.8(8) . . ?
N12B Fe1 C38 97.4(8) . . ?
N12B Fe1 C39 172.5(8) . . ?
N12B Fe1 C40 98.5(8) . . ?
N12B Fe1 C41 91.3(8) . . ?
C1 N1 C5 117.60(15) . . ?
C1 N1 Ru1 128.92(12) . . ?
C5 N1 Ru1 113.38(11) . . ?
C6 N2 Ru1 113.41(11) . . ?
C10 N2 C6 117.89(14) . . ?
C10 N2 Ru1 128.58(12) . . ?
C13 N3 C17 117.34(15) . . ?
C13 N3 Ru1 128.97(12) . . ?
C17 N3 Ru1 113.48(11) . . ?
C18 N4 Ru1 113.81(11) . . ?
C22 N4 C18 117.56(14) . . ?
C22 N4 Ru1 128.61(12) . . ?
C25 N5 C29 117.70(16) . . ?
C25 N5 Ru1 128.75(14) . . ?
C29 N5 Ru1 113.24(12) . . ?
C30 N6 Ru1 113.42(12) . . ?
C34 N6 C30 117.57(15) . . ?
C34 N6 Ru1 128.94(12) . . ?
O1A N12A Fe1 178.8(16) . . ?
O1B N12B Fe1 176(2) . . ?
H2A O2 H2B 102(3) . . ?
H3A O3 H3B 110(3) . . ?
H4AA O4A H4AA 180.0 . 3_656 ?
H4AA O4A H4AB 115.2 3_656 3_656 ?
H4AA O4A H4AB 64.8 . 3_656 ?
H4AA O4A H4AB 115.2 . . ?
H4AB O4A H4AA 64.8 . 3_656 ?
H4AB O4A H4AB 180.0 . 3_656 ?
H4BA O4B H4BB 104.5 . . ?
N1 Ru1 N3 88.25(5) . . ?
N1 Ru1 N4 97.54(5) . . ?
N1 Ru1 N5 169.11(6) . . ?
N1 Ru1 N6 93.28(6) . . ?
N2 Ru1 N1 79.86(6) . . ?
N2 Ru1 N3 92.60(5) . . ?
N2 Ru1 N4 171.72(5) . . ?
N2 Ru1 N5 92.09(6) . . ?
N2 Ru1 N6 91.51(5) . . ?
N4 Ru1 N3 79.43(6) . . ?
N4 Ru1 N6 96.50(5) . . ?
N5 Ru1 N3 99.52(6) . . ?
N5 Ru1 N4 91.42(6) . . ?
N5 Ru1 N6 79.50(6) . . ?
N6 Ru1 N3 175.81(5) . . ?

loop_
_geom_bond_atom_site_label_1
_geom_bond_atom_site_label_2
_geom_bond_distance
_geom_bond_site_symmetry_2
_geom_bond_publ_flag
C1 H1 0.9500 . ?
C1 C2 1.396(3) . ?
C1 N1 1.337(2) . ?
C2 H2 0.9500 . ?
C2 C3 1.370(3) . ?
C3 H3 0.9500 . ?
C3 C4 1.406(3) . ?
C4 C5 1.401(2) . ?
C4 C11 1.434(3) . ?
C5 C6 1.430(2) . ?
C5 N1 1.369(2) . ?
C6 C7 1.399(2) . ?
C6 N2 1.366(2) . ?
C7 C8 1.412(2) . ?
C7 C12 1.430(3) . ?
C8 H8 0.9500 . ?
C8 C9 1.372(3) . ?
C9 H9 0.9500 . ?
C9 C10 1.400(2) . ?
C10 H10 0.9500 . ?
C10 N2 1.337(2) . ?
C11 H11 0.9500 . ?
C11 C12 1.355(3) . ?
C12 H12 0.9500 . ?
C13 H13 0.9500 . ?
C13 C14 1.406(3) . ?
C13 N3 1.332(2) . ?
C14 H14 0.9500 . ?
C14 C15 1.367(3) . ?
C15 H15 0.9500 . ?
C15 C16 1.410(3) . ?
C16 C17 1.402(2) . ?
C16 C23 1.433(3) . ?
C17 C18 1.424(2) . ?
C17 N3 1.371(2) . ?
C18 C19 1.405(2) . ?
C18 N4 1.370(2) . ?
C19 C20 1.407(3) . ?
C19 C24 1.436(3) . ?
C20 H20 0.9500 . ?
C20 C21 1.369(3) . ?
C21 H21 0.9500 . ?
C21 C22 1.404(2) . ?
C22 H22 0.9500 . ?
C22 N4 1.334(2) . ?
C23 H23 0.9500 . ?
C23 C24 1.356(3) . ?
C24 H24 0.9500 . ?
C25 H25 0.9500 . ?
C25 C26 1.406(3) . ?
C25 N5 1.334(2) . ?
C26 H26 0.9500 . ?
C26 C27 1.364(4) . ?
C27 H27 0.9500 . ?
C27 C28 1.404(3) . ?
C28 C29 1.407(3) . ?
C28 C35 1.440(3) . ?
C29 C30 1.422(3) . ?
C29 N5 1.370(2) . ?
C30 C31 1.403(3) . ?
C30 N6 1.368(2) . ?
C31 C32 1.409(3) . ?
C31 C36 1.431(3) . ?
C32 H32 0.9500 . ?
C32 C33 1.366(3) . ?
C33 H33 0.9500 . ?
C33 C34 1.402(3) . ?
C34 H34 0.9500 . ?
C34 N6 1.336(2) . ?
C35 H35 0.9500 . ?
C35 C36 1.349(4) . ?
C36 H36 0.9500 . ?
C37 Fe1 1.943(2) . ?
C37 N7 1.141(3) . ?
C38 Fe1 1.9500(19) . ?
C38 N8 1.146(3) . ?
C39 Fe1 1.9432(18) . ?
C39 N9 1.150(2) . ?
C40 Fe1 1.932(2) . ?
C40 N10 1.145(3) . ?
C41 Fe1 1.942(2) . ?
C41 N11 1.148(3) . ?
Fe1 N12A 1.66(3) . ?
Fe1 N12B 1.67(2) . ?
N1 Ru1 2.0638(14) . ?
N2 Ru1 2.0625(14) . ?
N3 Ru1 2.0802(14) . ?
N4 Ru1 2.0672(14) . ?
N5 Ru1 2.0666(15) . ?
N6 Ru1 2.0697(14) . ?
N12A O1A 1.13(3) . ?
N12B O1B 1.15(2) . ?
O2 H2A 0.81(3) . ?
O2 H2B 0.78(3) . ?
O3 H3A 0.80(3) . ?
O3 H3B 0.79(3) . ?
O4A H4AA 0.815(10) 3_656 ?
O4A H4AA 0.8149 . ?
O4A H4AB 0.8169 . ?
O4A H4AB 0.817(10) 3_656 ?
O4B H4AA 0.85(2) 3_656 ?
O4B H4BA 0.8503 . ?
O4B H4BB 0.8498 . ?

loop_
_geom_hbond_atom_site_label_D
_geom_hbond_atom_site_label_H
_geom_hbond_atom_site_label_A
_geom_hbond_distance_DH
_geom_hbond_distance_HA
_geom_hbond_distance_DA
_geom_hbond_angle_DHA
_geom_hbond_site_symmetry_A
_geom_hbond_publ_flag
C2 H2 N10 0.95 2.47 3.267(2) 141.9 2_656 yes
C13 H13 N10 0.95 2.47 3.168(2) 130.3 2_556 yes
C22 H22 N11 0.95 2.51 3.186(3) 128.6 3_656 yes
C25 H25 N7 0.95 2.44 3.250(3) 142.6 . yes
O2 H2A N7 0.81(3) 2.09(3) 2.900(2) 178(3) . yes
O2 H2B N10 0.78(3) 2.09(3) 2.864(2) 169(3) 2_556 yes

loop_
_geom_torsion_atom_site_label_1
_geom_torsion_atom_site_label_2
_geom_torsion_atom_site_label_3
_geom_torsion_atom_site_label_4
_geom_torsion
_geom_torsion_site_symmetry_1
_geom_torsion_site_symmetry_2
_geom_torsion_site_symmetry_3
_geom_torsion_site_symmetry_4
_geom_torsion_publ_flag
C1 C2 C3 C4 -2.5(3) . . . . ?
C2 C1 N1 C5 0.7(2) . . . . ?
C2 C1 N1 Ru1 176.81(13) . . . . ?
C2 C3 C4 C5 0.8(3) . . . . ?
C2 C3 C4 C11 -176.95(17) . . . . ?
C3 C4 C5 C6 -174.38(15) . . . . ?
C3 C4 C5 N1 1.8(2) . . . . ?
C3 C4 C11 C12 176.99(17) . . . . ?
C4 C5 C6 C7 -3.6(2) . . . . ?
C4 C5 C6 N2 173.87(14) . . . . ?
C4 C5 N1 C1 -2.5(2) . . . . ?
C4 C5 N1 Ru1 -179.24(12) . . . . ?
C4 C11 C12 C7 -2.0(3) . . . . ?
C5 C4 C11 C12 -0.7(3) . . . . ?
C5 C6 C7 C8 178.02(15) . . . . ?
C5 C6 C7 C12 0.9(2) . . . . ?
C5 C6 N2 C10 -176.80(14) . . . . ?
C5 C6 N2 Ru1 6.76(18) . . . . ?
C6 C5 N1 C1 173.78(14) . . . . ?
C6 C5 N1 Ru1 -2.92(17) . . . . ?
C6 C7 C8 C9 -1.7(3) . . . . ?
C6 C7 C12 C11 2.0(3) . . . . ?
C7 C6 N2 C10 0.6(2) . . . . ?
C7 C6 N2 Ru1 -175.87(13) . . . . ?
C7 C8 C9 C10 1.3(3) . . . . ?
C8 C7 C12 C11 -175.00(17) . . . . ?
C8 C9 C10 N2 0.0(3) . . . . ?
C9 C10 N2 C6 -1.0(2) . . . . ?
C9 C10 N2 Ru1 174.84(13) . . . . ?
C11 C4 C5 C6 3.5(2) . . . . ?
C11 C4 C5 N1 179.67(15) . . . . ?
C12 C7 C8 C9 175.32(17) . . . . ?
C13 C14 C15 C16 0.9(3) . . . . ?
C14 C13 N3 C17 -0.7(3) . . . . ?
C14 C13 N3 Ru1 -175.11(15) . . . . ?
C14 C15 C16 C17 -0.2(3) . . . . ?
C14 C15 C16 C23 179.1(2) . . . . ?
C15 C16 C17 C18 179.18(17) . . . . ?
C15 C16 C17 N3 -0.9(3) . . . . ?
C15 C16 C23 C24 179.8(2) . . . . ?
C16 C17 C18 C19 1.6(3) . . . . ?
C16 C17 C18 N4 -178.73(16) . . . . ?
C16 C17 N3 C13 1.4(3) . . . . ?
C16 C17 N3 Ru1 176.66(14) . . . . ?
C16 C23 C24 C19 0.5(3) . . . . ?
C17 C16 C23 C24 -0.9(3) . . . . ?
C17 C18 C19 C20 177.57(16) . . . . ?
C17 C18 C19 C24 -2.0(3) . . . . ?
C17 C18 N4 C22 -176.84(15) . . . . ?
C17 C18 N4 Ru1 1.42(19) . . . . ?
C18 C17 N3 C13 -178.74(16) . . . . ?
C18 C17 N3 Ru1 -3.46(19) . . . . ?
C18 C19 C20 C21 -0.2(3) . . . . ?
C18 C19 C24 C23 0.9(3) . . . . ?
C19 C18 N4 C22 2.8(2) . . . . ?
C19 C18 N4 Ru1 -178.96(13) . . . . ?
C19 C20 C21 C22 1.6(3) . . . . ?
C20 C19 C24 C23 -178.59(19) . . . . ?
C20 C21 C22 N4 -0.9(3) . . . . ?
C21 C22 N4 C18 -1.3(3) . . . . ?
C21 C22 N4 Ru1 -179.25(13) . . . . ?
C23 C16 C17 C18 -0.2(3) . . . . ?
C23 C16 C17 N3 179.66(17) . . . . ?
C24 C19 C20 C21 179.28(18) . . . . ?
C25 C26 C27 C28 1.2(3) . . . . ?
C26 C25 N5 C29 -1.5(3) . . . . ?
C26 C25 N5 Ru1 171.67(15) . . . . ?
C26 C27 C28 C29 -1.5(3) . . . . ?
C26 C27 C28 C35 178.9(2) . . . . ?
C27 C28 C29 C30 -179.63(18) . . . . ?
C27 C28 C29 N5 0.4(3) . . . . ?
C27 C28 C35 C36 -179.2(2) . . . . ?
C28 C29 C30 C31 -1.4(3) . . . . ?
C28 C29 C30 N6 179.45(16) . . . . ?
C28 C29 N5 C25 1.1(3) . . . . ?
C28 C29 N5 Ru1 -173.12(14) . . . . ?
C28 C35 C36 C31 -1.0(4) . . . . ?
C29 C28 C35 C36 1.2(3) . . . . ?
C29 C30 C31 C32 -178.67(18) . . . . ?
C29 C30 C31 C36 1.6(3) . . . . ?
C29 C30 N6 C34 176.55(15) . . . . ?
C29 C30 N6 Ru1 -6.05(19) . . . . ?
C30 C29 N5 C25 -178.85(16) . . . . ?
C30 C29 N5 Ru1 6.92(19) . . . . ?
C30 C31 C32 C33 1.7(3) . . . . ?
C30 C31 C36 C35 -0.4(3) . . . . ?
C31 C30 N6 C34 -2.6(3) . . . . ?
C31 C30 N6 Ru1 174.83(14) . . . . ?
C31 C32 C33 C34 -1.6(3) . . . . ?
C32 C31 C36 C35 179.9(2) . . . . ?
C32 C33 C34 N6 -0.7(3) . . . . ?
C33 C34 N6 C30 2.7(3) . . . . ?
C33 C34 N6 Ru1 -174.23(14) . . . . ?
C35 C28 C29 C30 0.0(3) . . . . ?
C35 C28 C29 N5 -179.97(18) . . . . ?
C36 C31 C32 C33 -178.6(2) . . . . ?
N1 C1 C2 C3 1.8(3) . . . . ?
N1 C5 C6 C7 179.96(14) . . . . ?
N1 C5 C6 N2 -2.6(2) . . . . ?
N2 C6 C7 C8 0.7(2) . . . . ?
N2 C6 C7 C12 -176.41(15) . . . . ?
N3 C13 C14 C15 -0.4(3) . . . . ?
N3 C17 C18 C19 -178.24(15) . . . . ?
N3 C17 C18 N4 1.4(2) . . . . ?
N4 C18 C19 C20 -2.0(3) . . . . ?
N4 C18 C19 C24 178.42(16) . . . . ?
N5 C25 C26 C27 0.4(3) . . . . ?
N5 C29 C30 C31 178.55(16) . . . . ?
N5 C29 C30 N6 -0.6(2) . . . . ?
N6 C30 C31 C32 0.4(3) . . . . ?
N6 C30 C31 C36 -179.30(18) . . . . ?
